data_2005026
loop_
_publ_author_name
'Ng, S. W.'

_publ_section_title
;
 2-Triphenylstannyl-1,2-benzisothiazol-3(2<i>H</i>)-one
 1,1-Dioxide--Triphenylphosphine Oxide (1/1)
;
_journal_issue 6
_journal_name_full 'Acta Crystallographica Section C'
_journal_page_first 1365
_journal_page_last 1367
_journal_paper_doi 10.1107/S0108270196001898
_journal_volume 52
_journal_year 1996
_chemical_formula_iupac '[Sn(C6 H5)3 (C7 H4 N O3 S)(C18 H15 O P)]'
_chemical_formula_moiety '[Sn(C6 H5)3 (C7 H4 S N O3)][P O(C18 H15)]'
_chemical_formula_sum 'C43 H34 N O4 P S Sn'
_chemical_formula_weight 810.43
_chemical_name_systematic
;
 2-triphenylstannyl-1,2-benzisothiazol-3(2H)-one
 1,1-dioxide triphenylphosphine oxide
;
_space_group_IT_number 15
_symmetry_cell_setting monoclinic
_symmetry_space_group_name_Hall '-C 2yc'
_symmetry_space_group_name_H-M 'C 1 2/c 1'
_audit_creation_method SHELXL
_cell_angle_alpha 90
_cell_angle_beta 110.114(6)
_cell_angle_gamma 90
_cell_formula_units_Z 8
_cell_length_a 34.086(5)
_cell_length_b 10.0389(9)
_cell_length_c 23.778(4)
_cell_measurement_reflns_used 25
_cell_measurement_temperature 300(2)
_cell_measurement_theta_max 12
_cell_measurement_theta_min 10
_cell_volume 7640.3(19)
_computing_cell_refinement CAD4-VAX/PC
_computing_data_collection 'CAD4-VAX/PC (Enraf-Nonius Delft, 1988)'
_computing_data_reduction 'NRCVAX (Gabe, Le Page,  Charland,  Lee & White (1989)'
_computing_molecular_graphics 'ZORTEP (Zsolnai & Pritzkow, 1994)'
_computing_publication_material SHELXL93
_computing_structure_refinement 'SHELXL93 (Sheldrick, 1993)'
_computing_structure_solution 'SHELXS86 (Sheldrick, 1990)'
_diffrn_ambient_temperature 300(2)
_diffrn_measurement_device 'Enraf-Nonius CAD4'
_diffrn_measurement_method \w-2\q
_diffrn_radiation_monochromator graphite
_diffrn_radiation_source 'fine-focus sealed tube'
_diffrn_radiation_type MoK\a
_diffrn_radiation_wavelength 0.71073
_diffrn_reflns_av_R_equivalents 0.0000
_diffrn_reflns_av_sigmaI/netI 0.0567
_diffrn_reflns_limit_h_max 37
_diffrn_reflns_limit_h_min -40
_diffrn_reflns_limit_k_max 11
_diffrn_reflns_limit_k_min 0
_diffrn_reflns_limit_l_max 28
_diffrn_reflns_limit_l_min 0
_diffrn_reflns_number 6696
_diffrn_reflns_theta_max 24.98
_diffrn_reflns_theta_min 1.27
_diffrn_standards_decay_% 0.4
_diffrn_standards_interval_time 60
_diffrn_standards_number 3
_exptl_absorpt_coefficient_mu 0.808
_exptl_absorpt_correction_T_max 1.000
_exptl_absorpt_correction_T_min 0.841
_exptl_absorpt_correction_type 'DIFABS (Stuart & Walker, 1983)'
_exptl_crystal_colour colorless
_exptl_crystal_density_diffrn 1.409
_exptl_crystal_density_method 'not measured'
_exptl_crystal_description cube
_exptl_crystal_F_000 3296
_exptl_crystal_size_max 0.36
_exptl_crystal_size_mid 0.36
_exptl_crystal_size_min 0.36
_refine_diff_density_max 0.457
_refine_diff_density_min -0.437
_refine_ls_extinction_coef 'Not refined'
_refine_ls_extinction_method none
_refine_ls_goodness_of_fit_all 1.018
_refine_ls_goodness_of_fit_obs 1.143
_refine_ls_hydrogen_treatment 'U(H) = 1.5U~eq~(C)'
_refine_ls_matrix_type full
_refine_ls_number_parameters 376
_refine_ls_number_reflns 6696
_refine_ls_number_restraints 0
_refine_ls_restrained_S_all 1.018
_refine_ls_restrained_S_obs 1.143
_refine_ls_R_factor_all 0.0768
_refine_ls_R_factor_obs 0.0485
_refine_ls_shift/esd_max 0.001
_refine_ls_shift/esd_mean 0.000
_refine_ls_structure_factor_coef Fsqd
_refine_ls_weighting_details 'w = 1/[\s^2^(Fo^2^)+(0.0570P)^2^] where P=(Fo^2^+2Fc^2^)/3'
_refine_ls_weighting_scheme calc
_refine_ls_wR_factor_all 0.1178
_refine_ls_wR_factor_obs 0.1078
_reflns_number_observed 4556
_reflns_number_total 6696
_reflns_observed_criterion >2sigma(I)
_cod_data_source_file kh1076.cif
_cod_data_source_block kh1076
_cod_depositor_comments
;
The following automatic conversions were performed:
'_symmetry_cell_setting' value 'Monoclinic' changed to 'monoclinic'
according to '/home/saulius/struct/CIF-dictionaries/cif_core.dic'
dictionary named 'cif_core.dic' version 2.4.1 from 2010-06-29.

Automatic conversion script
Id: cif_fix_enum 1527 2010-12-29 10:47:43Z saulius 

The following automatic conversions were performed:

'_symmetry_cell_setting' value 'Monoclinic' changed to 'monoclinic'
according to /home/saulius/struct/CIF-dictionaries/cif_core.dic
dictionary named 'cif_core.dic' version 2.4.1 from 2010-06-29.

Automatic conversion script
Id: cif_fix_values 1715 2011-07-08 13:25:40Z adriana 

The following automatic conversions were performed:

'_refine_ls_weighting_scheme' value 'calc w =
1/[\s^2^(Fo^2^)+(0.0570P)^2^] where P=(Fo^2^+2Fc^2^)/3' was changed
to 'calc'. New tag '_refine_ls_weighting_details' was created. The
value of the new tag was set to 'w = 1/[\s^2^(Fo^2^)+(0.0570P)^2^]
where P=(Fo^2^+2Fc^2^)/3'.

Automatic conversion script
Id: cif_fix_values 3143 2015-03-26 13:38:13Z robertas 
;
_cod_original_cell_volume 7640(2)
_cod_original_sg_symbol_H-M C2/c
_cod_database_code 2005026

loop_
_symmetry_equiv_pos_as_xyz
'x, y, z'
'x, -y, z+1/2'
'x+1/2, y+1/2, z'
'x+1/2, -y+1/2, z+1/2'
'-x, -y, -z'
'-x, y, -z-1/2'
'-x+1/2, -y+1/2, -z'
'-x+1/2, y+1/2, -z-1/2'

loop_
_atom_site_aniso_label
_atom_site_aniso_U_11
_atom_site_aniso_U_22
_atom_site_aniso_U_33
_atom_site_aniso_U_12
_atom_site_aniso_U_13
_atom_site_aniso_U_23
Sn1 0.0391(2) 0.0400(2) 0.0375(2) 0.0035(2) 0.00800(10) 0.0009(2)
S1 0.0446(8) 0.0637(9) 0.0546(8) -0.0001(7) 0.0133(6) -0.0158(7)
P1 0.0483(8) 0.0546(8) 0.0368(7) -0.0021(7) 0.0111(6) -0.0043(6)
O1 0.070(3) 0.081(3) 0.077(3) 0.034(2) -0.005(2) -0.010(2)
O2 0.067(3) 0.111(4) 0.094(3) -0.039(3) 0.044(3) -0.033(3)
O3 0.044(2) 0.067(2) 0.056(2) 0.012(2) 0.012(2) -0.003(2)
O4 0.051(2) 0.061(2) 0.038(2) 0.004(2) 0.010(2) -0.008(2)
N1 0.041(2) 0.053(3) 0.038(2) 0.004(2) 0.009(2) -0.006(2)
C1 0.044(3) 0.049(3) 0.035(2) 0.009(3) 0.007(2) 0.000(2)
C2 0.050(4) 0.077(5) 0.146(7) 0.011(4) 0.022(4) 0.033(5)
C3 0.045(4) 0.102(6) 0.200(10) 0.009(4) 0.022(5) 0.054(6)
C4 0.047(3) 0.114(6) 0.073(4) 0.015(4) 0.013(3) 0.006(4)
C5 0.064(4) 0.070(4) 0.072(4) 0.028(3) -0.005(3) 0.006(3)
C6 0.052(4) 0.060(4) 0.087(5) 0.009(3) -0.001(3) 0.012(3)
C7 0.042(3) 0.041(3) 0.046(3) 0.000(2) 0.007(2) 0.008(2)
C8 0.063(4) 0.052(3) 0.056(3) 0.005(3) 0.008(3) 0.002(3)
C9 0.103(6) 0.049(4) 0.097(5) 0.017(4) 0.015(4) 0.005(4)
C10 0.112(6) 0.052(4) 0.111(6) -0.004(4) 0.027(5) 0.032(4)
C11 0.093(5) 0.091(5) 0.098(5) -0.006(4) 0.035(4) 0.043(5)
C12 0.076(4) 0.075(4) 0.070(4) 0.000(3) 0.034(3) 0.019(3)
C13 0.054(3) 0.043(3) 0.041(3) -0.002(2) 0.012(2) -0.002(2)
C14 0.081(5) 0.059(4) 0.096(5) 0.005(3) 0.041(4) 0.011(4)
C15 0.127(7) 0.060(4) 0.129(7) 0.003(5) 0.054(6) 0.034(4)
C16 0.105(6) 0.100(6) 0.091(5) -0.032(5) 0.045(5) 0.019(5)
C17 0.078(5) 0.098(5) 0.071(4) -0.016(4) 0.036(4) -0.004(4)
C18 0.058(4) 0.066(4) 0.065(4) -0.004(3) 0.026(3) -0.002(3)
C19 0.061(3) 0.049(3) 0.037(3) -0.011(3) 0.016(2) -0.007(2)
C20 0.081(4) 0.076(4) 0.055(3) -0.009(4) 0.031(3) -0.019(3)
C21 0.099(5) 0.086(5) 0.050(4) -0.022(4) 0.018(4) -0.017(3)
C22 0.088(5) 0.079(5) 0.049(3) -0.027(4) -0.001(3) -0.005(3)
C23 0.059(4) 0.064(4) 0.054(3) -0.017(3) 0.005(3) 0.007(3)
C24 0.051(3) 0.043(3) 0.035(3) -0.007(2) 0.007(2) 0.006(2)
C25 0.045(3) 0.043(3) 0.037(3) 0.000(2) 0.003(2) 0.005(2)
C26 0.052(3) 0.079(4) 0.045(3) -0.010(3) 0.017(3) 0.005(3)
C27 0.161(8) 0.122(7) 0.046(4) -0.046(6) -0.007(5) 0.011(4)
C28 0.163(9) 0.170(10) 0.062(5) -0.063(8) -0.018(5) 0.043(6)
C29 0.077(5) 0.180(10) 0.120(8) 0.019(6) 0.030(5) 0.089(7)
C30 0.190(10) 0.143(8) 0.111(7) 0.089(8) 0.071(7) 0.064(6)
C31 0.156(8) 0.100(6) 0.077(5) 0.066(6) 0.047(5) 0.036(5)
C32 0.063(4) 0.055(3) 0.051(3) -0.006(3) 0.024(3) -0.011(3)
C33 0.098(6) 0.121(7) 0.107(6) -0.010(5) 0.042(5) -0.070(5)
C34 0.139(8) 0.127(7) 0.147(8) -0.005(6) 0.083(7) -0.073(6)
C35 0.146(8) 0.089(6) 0.132(7) 0.020(6) 0.102(7) -0.001(5)
C36 0.083(5) 0.088(5) 0.134(7) 0.006(4) 0.070(5) -0.004(5)
C37 0.069(4) 0.074(4) 0.089(5) -0.008(4) 0.041(4) -0.015(4)
C38 0.054(4) 0.065(4) 0.062(4) -0.008(3) 0.015(3) -0.002(3)
C39 0.075(5) 0.076(5) 0.230(10) 0.001(4) 0.048(6) 0.045(6)
C40 0.096(7) 0.089(6) 0.33(2) 0.005(6) 0.097(9) 0.072(8)
C41 0.104(7) 0.114(8) 0.200(10) -0.042(6) 0.056(7) 0.020(7)
C42 0.077(6) 0.220(10) 0.200(10) -0.058(7) -0.003(6) 0.090(10)
C43 0.070(5) 0.190(10) 0.166(9) -0.035(6) -0.015(6) 0.095(8)

loop_
_atom_site_label
_atom_site_occupancy
_atom_site_fract_x
_atom_site_fract_y
_atom_site_fract_z
_atom_site_U_iso_or_equiv
_atom_site_thermal_displace_type
_atom_site_calc_flag
_atom_site_refinement_flags
_atom_site_type_symbol
Sn1 1 .133630(10) .24041(3) .023570(10) .04020(10) Uani d . Sn
S1 1 .12022(4) .4416(2) .13850(6) .0553(4) Uani d . S
P1 1 .10697(4) .06130(10) -0.12375(6) .0475(3) Uani d . P
O1 1 .10170(10) .5501(4) .0998(2) .0830(10) Uani d . O
O2 1 .09330(10) .3582(5) .1573(2) .0870(10) Uani d . O
O3 1 .21760(10) .3009(4) .1293(2) .0568(9) Uani d . O
O4 1 .12820(10) .1210(3) -.06340(10) .0516(9) Uani d . O
N1 1 .14880(10) .3524(4) .1097(2) .0450(10) Uani d . N
C1 1 .06730(10) .2628(4) -.0085(2) .0450(10) Uani d G C
C2 1 .04390(10) .1477(3) -.0120(2) .094(2) Uani d G C
H2 1 .0572(2) .0672(4) .0018(3) .141 Uiso calc R H
C3 1 .00050(10) .1530(4) -.0359(2) .122(3) Uani d G C
H3 1 -.0152(2) .0760(5) -.0382(3) .183 Uiso calc R H
C4 1 -.01950(10) .2733(5) -.0565(2) .080(2) Uani d G C
H4 1 -.04850(10) .2769(7) -.0725(3) .120 Uiso calc R H
C5 1 .00390(10) .3884(4) -.0530(2) .076(2) Uani d G C
H5 1 -.0094(2) .4689(4) -.0668(3) .114 Uiso calc R H
C6 1 .04730(10) .3831(3) -.0291(2) .073(2) Uani d G C
H6 1 .0630(2) .4601(4) -.0268(3) .109 Uiso calc R H
C7 1 .15210(10) .0564(3) .06990(10) .0450(10) Uani d G C
C8 1 .17450(10) -.0397(4) .0517(2) .060(2) Uani d G C
H8 1 .1821(2) -.0249(5) .0182(2) .090 Uiso calc R H
C9 1 .18570(10) -0.1580(3) .0837(2) .088(2) Uani d G C
H9 1 .2008(2) -0.2223(4) .0715(3) .132 Uiso calc R H
C10 1 .1745(2) -0.1801(3) .1338(2) .094(2) Uani d G C
H10 1 .1820(2) -0.2593(4) .1552(3) .142 Uiso calc R H
C11 1 .15200(10) -.0840(5) .1520(2) .093(2) Uani d G C
H11 1 .1445(2) -.0988(6) .1855(2) .140 Uiso calc R H
C12 1 .14080(10) .0342(4) .1201(2) .071(2) Uani d G C
H12 1 .1258(2) .0985(5) .1322(2) .107 Uiso calc R H
C13 1 .16850(10) .3784(3) -.0089(2) .0470(10) Uani d G C
C14 1 .15810(10) .5128(4) -.0125(2) .076(2) Uani d G C
H14 1 .1370(2) .5424(5) .0009(3) .114 Uiso calc R H
C15 1 .1792(2) .6028(3) -.0362(2) .103(3) Uani d G C
H15 1 .1723(2) .6927(3) -.0386(3) .154 Uiso calc R H
C16 1 .21070(10) .5584(4) -.0563(2) .096(2) Uani d G C
H16 1 .2248(2) .6187(6) -.0721(3) .144 Uiso calc R H
C17 1 .22110(10) .4240(5) -.0527(2) .080(2) Uani d G C
H17 1 .24220(10) .3944(7) -.0661(3) .119 Uiso calc R H
C18 1 .20000(10) .3340(3) -.0290(2) .062(2) Uani d G C
H18 1 .2069(2) .2441(4) -.0266(3) .092 Uiso calc R H
C19 1 .16170(10) .4968(3) .19990(10) .0490(10) Uani d G C
C20 1 .16300(10) .5829(4) .2463(2) .069(2) Uani d G C
H20 1 .13840(10) .6206(5) .2477(2) .103 Uiso calc R H
C21 1 .20090(10) .6127(4) .29050(10) .080(2) Uani d G C
H21 1 .2017(2) .6703(5) .3215(2) .121 Uiso calc R H
C22 1 .23760(10) .5565(4) .28830(10) .078(2) Uani d G C
H22 1 .26300(10) .5764(6) .3179(2) .117 Uiso calc R H
C23 1 .23640(10) .4704(4) .2420(2) .063(2) Uani d G C
H23 1 .26090(10) .4327(5) .2405(2) .095 Uiso calc R H
C24 1 .19840(10) .4405(3) .19780(10) .0450(10) Uani d G C
C25 1 .1910(2) .3575(5) .1436(2) .0440(10) Uani d . C
C26 1 .08560(10) .1871(4) -0.1790(2) .059(2) Uani d G C
C27 1 .0705(2) .1568(5) -0.2398(2) .121(3) Uani d G C
H27 1 .0716(3) .0696(5) -0.2524(3) .181 Uiso calc R H
C28 1 .0537(2) .2567(7) -0.2816(2) .147(5) Uani d G C
H28 1 .0436(3) .2364(9) -0.3223(2) .221 Uiso calc R H
C29 1 .0520(2) .3869(6) -0.2627(3) .126(4) Uani d G C
H29 1 .0408(2) .4538(8) -0.2907(3) .188 Uiso calc R H
C30 1 .0671(2) .4173(4) -0.2020(3) .144(4) Uani d G C
H30 1 .0660(3) .5044(4) -0.1894(4) .216 Uiso calc R H
C31 1 .0839(2) .3174(5) -0.1601(2) .109(3) Uani d G C
H31 1 .0940(2) .3377(6) -0.1195(2) .164 Uiso calc R H
C32 1 .14380(10) -.0335(4) -0.1459(2) .0550(10) Uani d G C
C33 1 .13110(10) -0.1352(5) -0.1880(2) .107(3) Uani d G C
H33 1 .10290(10) -0.1556(7) -0.2054(3) .161 Uiso calc R H
C34 1 .1607(2) -0.2063(5) -0.2040(2) .129(4) Uani d G C
H34 1 .1522(3) -0.2743(6) -0.2321(3) .193 Uiso calc R H
C35 1 .2028(2) -0.1758(5) -0.1779(2) .108(3) Uani d G C
H35 1 .2226(2) -0.2234(7) -0.1886(3) .162 Uiso calc R H
C36 1 .21550(10) -.0742(5) -0.1358(2) .093(2) Uani d G C
H36 1 .24370(10) -.0538(7) -0.1184(3) .140 Uiso calc R H
C37 1 .18590(10) -.0030(4) -0.1198(2) .074(2) Uani d G C
H37 1 .1944(2) .0650(5) -.0917(2) .111 Uiso calc R H
C38 1 .06610(10) -.0523(4) -0.1247(2) .062(2) Uani d G C
C39 1 .07720(10) -0.1585(5) -.0848(3) .128(4) Uani d G C
H39 1 .10500(10) -0.1704(8) -.0606(4) .193 Uiso calc R H
C40 1 .0468(2) -0.2469(5) -.0810(3) .167(5) Uani d G C
H40 1 .0542(3) -0.3180(7) -.0544(4) .250 Uiso calc R H
C41 1 .0054(2) -0.2292(6) -0.1172(3) .137(4) Uani d G C
H41 1 -.0150(2) -0.2884(8) -0.1147(5) .205 Uiso calc R H
C42 1 -.00570(10) -0.1230(7) -0.1571(3) .177(5) Uani d G C
H42 1 -.03340(10) -0.1111(9) -0.1813(4) .265 Uiso calc R H
C43 1 .0247(2) -.0346(6) -0.1608(2) .157(5) Uani d G C
H43 1 .0173(2) .0365(8) -0.1875(3) .235 Uiso calc R H

loop_
_atom_type_symbol
_atom_type_description
_atom_type_scat_dispersion_real
_atom_type_scat_dispersion_imag
_atom_type_scat_source
C C 0.0033 0.0016 'International Tables Vol C Tables 4.2.6.8 and 6.1.1.4'
H H 0.0000 0.0000 'International Tables Vol C Tables 4.2.6.8 and 6.1.1.4'
N N 0.0061 0.0033 'International Tables Vol C Tables 4.2.6.8 and 6.1.1.4'
O O 0.0106 0.0060 'International Tables Vol C Tables 4.2.6.8 and 6.1.1.4'
P P 0.1023 0.0942 'International Tables Vol C Tables 4.2.6.8 and 6.1.1.4'
S S 0.1246 0.1234 'International Tables Vol C Tables 4.2.6.8 and 6.1.1.4'
Sn Sn -0.6537 1.4246 'International Tables Vol C Tables 4.2.6.8 and 6.1.1.4'

loop_
_geom_angle_atom_site_label_1
_geom_angle_atom_site_label_2
_geom_angle_atom_site_label_3
_geom_angle
_geom_angle_publ_flag
C1 Sn1 C7 111.30(10) yes
C1 Sn1 C13 117.10(10) yes
C1 Sn1 N1 99.00(10) yes
C1 Sn1 O4 89.20(10) yes
C7 Sn1 C13 130.40(10) yes
C7 Sn1 N1 91.60(10) yes
C7 Sn1 O4 86.10(10) yes
C13 Sn1 N1 91.30(10) yes
C13 Sn1 O4 84.20(10) yes
N1 Sn1 O4 171.80(10) yes
O1 S1 O2 117.4(3) ?
O2 S1 N1 110.6(3) ?
O1 S1 N1 110.1(2) ?
O1 S1 C19 110.5(2) ?
O2 S1 C19 110.5(2) ?
N1 S1 C19 95.6(2) ?
O4 P1 C26 111.3(2) ?
O4 P1 C32 109.9(2) ?
O4 P1 C38 112.6(2) ?
C26 P1 C32 108.0(2) ?
C26 P1 C38 108.8(2) ?
C32 P1 C38 106.1(2) ?
P1 O4 Sn1 156.9(2) ?
C25 N1 S1 112.6(3) ?
C25 N1 Sn1 114.7(3) ?
S1 N1 Sn1 132.5(2) ?
C2 C1 Sn1 116.7(2) ?
C6 C1 Sn1 123.2(2) ?
C8 C7 Sn1 122.4(2) ?
C12 C7 Sn1 117.6(2) ?
C14 C13 Sn1 119.4(2) ?
C18 C13 Sn1 120.5(2) ?
C20 C19 S1 131.2(2) ?
C24 C19 S1 108.8(2) ?
C23 C24 C25 128.0(3) ?
C19 C24 C25 112.0(3) ?
O3 C25 N1 123.0(4) ?
O3 C25 C24 125.9(4) ?
N1 C25 C24 111.1(4) ?
C27 C26 P1 121.4(3) ?
C31 C26 P1 118.6(3) ?
C33 C32 P1 121.8(2) ?
C37 C32 P1 118.2(2) ?
C39 C38 P1 116.9(3) ?
C43 C38 P1 123.1(3) ?

loop_
_geom_bond_atom_site_label_1
_geom_bond_atom_site_label_2
_geom_bond_distance
_geom_bond_publ_flag
Sn1 C1 2.137(3) yes
Sn1 C7 2.132(3) yes
Sn1 C13 2.134(3) yes
Sn1 N1 2.236(4) yes
Sn1 O4 2.341(3) yes
S1 O1 1.426(4) ?
S1 O2 1.423(4) ?
S1 N1 1.636(4) ?
S1 C19 1.738(3) ?
P1 O4 1.493(3) ?
P1 C26 1.787(3) ?
P1 C32 1.792(3) ?
P1 C38 1.794(3) ?
O3 C25 1.213(6) ?
N1 C25 1.388(6) ?
C24 C25 1.480(5) ?
